data_7160357
loop_
_publ_author_name
'Zhao, Yi-Wen'
'Wang, Jun-Fei'
'Xu, Jianrong'
'Chen, Hong-zhuan'
'Tan, Yun-Xuan'
'Tian, Ping'

_publ_section_title
;
 Concise asymmetric synthesis of (&#x2212;)-Bao Gong Teng A via Evans
 chiral auxiliary-based 1,3-dipolar cycloaddition
;
_journal_name_full 'Organic &amp; Biomolecular Chemistry'
_journal_paper_doi 10.1039/D5OB00014A
_journal_year 2025
_chemical_absolute_configuration ad
_chemical_formula_sum 'C24 H21 Cl N2 O4'
_chemical_formula_weight 436.88
_space_group_crystal_system monoclinic
_space_group_IT_number 4
_space_group_name_Hall 'P 2yb'
_space_group_name_H-M_alt 'P 1 21 1'
_atom_sites_solution_hydrogens geom
_audit_creation_method SHELXL-2018/3
_audit_update_record
;
2024-11-04 deposited with the CCDC.	2025-02-03 downloaded from the CCDC.
;
_cell_angle_alpha 90
_cell_angle_beta 96.4440(10)
_cell_angle_gamma 90
_cell_formula_units_Z 2
_cell_length_a 12.5837(3)
_cell_length_b 6.1999(2)
_cell_length_c 13.8988(3)
_cell_measurement_reflns_used 8091
_cell_measurement_temperature 306(2)
_cell_measurement_theta_max 64.9893
_cell_measurement_theta_min 3.1999
_cell_volume 1077.50(5)
_computing_structure_refinement 'SHELXL-2018/3 (Sheldrick, 2018)'
_computing_structure_solution 'SHELXT 2018/2 (Sheldrick, 2018)'
_diffrn_ambient_temperature 306(2)
_diffrn_measured_fraction_theta_full 0.999
_diffrn_measured_fraction_theta_max 0.999
_diffrn_measurement_device_type 'd8 venture'
_diffrn_radiation_type CuK\a
_diffrn_radiation_wavelength 1.54178
_diffrn_reflns_av_R_equivalents 0.0535
_diffrn_reflns_av_unetI/netI 0.0410
_diffrn_reflns_Laue_measured_fraction_full 0.999
_diffrn_reflns_Laue_measured_fraction_max 0.999
_diffrn_reflns_limit_h_max 14
_diffrn_reflns_limit_h_min -14
_diffrn_reflns_limit_k_max 7
_diffrn_reflns_limit_k_min -7
_diffrn_reflns_limit_l_max 16
_diffrn_reflns_limit_l_min -16
_diffrn_reflns_number 16093
_diffrn_reflns_point_group_measured_fraction_full 0.996
_diffrn_reflns_point_group_measured_fraction_max 0.996
_diffrn_reflns_theta_full 65.132
_diffrn_reflns_theta_max 65.132
_diffrn_reflns_theta_min 3.200
_exptl_absorpt_coefficient_mu 1.851
_exptl_crystal_colour 'clear light colourless'
_exptl_crystal_density_diffrn 1.347
_exptl_crystal_description block
_exptl_crystal_F_000 456
_refine_diff_density_max 0.109
_refine_diff_density_min -0.193
_refine_diff_density_rms 0.031
_refine_ls_abs_structure_details
;
 Flack x determined using 1245 quotients [(I+)-(I-)]/[(I+)+(I-)]
 (Parsons, Flack and Wagner, Acta Cryst. B69 (2013) 249-259).
;
_refine_ls_abs_structure_Flack 0.080(15)
_refine_ls_extinction_method none
_refine_ls_goodness_of_fit_ref 1.056
_refine_ls_hydrogen_treatment constr
_refine_ls_matrix_type full
_refine_ls_number_parameters 280
_refine_ls_number_reflns 3666
_refine_ls_number_restraints 1
_refine_ls_restrained_S_all 1.056
_refine_ls_R_factor_all 0.0458
_refine_ls_R_factor_gt 0.0372
_refine_ls_shift/su_max 0.000
_refine_ls_shift/su_mean 0.000
_refine_ls_structure_factor_coef Fsqd
_refine_ls_weighting_details 'w=1/[\s^2^(Fo^2^)+(0.0323P)^2^+0.1685P] where P=(Fo^2^+2Fc^2^)/3'
_refine_ls_weighting_scheme calc
_refine_ls_wR_factor_gt 0.0845
_refine_ls_wR_factor_ref 0.0902
_reflns_Friedel_coverage 0.809
_reflns_Friedel_fraction_full 0.993
_reflns_Friedel_fraction_max 0.993
_reflns_number_gt 3186
_reflns_number_total 3666
_reflns_threshold_expression 'I > 2\s(I)'
_cod_data_source_file d5ob00014a2.cif
_cod_data_source_block cu_20230517zyw_0m
_cod_original_sg_symbol_H-M 'P 21'
_cod_database_code 7160357
_shelx_shelxl_version_number 2018/3
_shelx_space_group_comment
;
The symmetry employed for this shelxl refinement is uniquely defined
by the following loop, which should always be used as a source of
symmetry information in preference to the above space-group names.
They are only intended as comments.
;

loop_
_space_group_symop_operation_xyz
'x, y, z'
'-x, y+1/2, -z'

loop_
_atom_site_label
_atom_site_type_symbol
_atom_site_fract_x
_atom_site_fract_y
_atom_site_fract_z
_atom_site_U_iso_or_equiv
_atom_site_adp_type
_atom_site_occupancy
_atom_site_site_symmetry_order
_atom_site_calc_flag
_atom_site_refinement_flags_posn
_atom_site_refinement_flags_adp
_atom_site_refinement_flags_occupancy
_atom_site_disorder_assembly
_atom_site_disorder_group
Cl1 Cl 0.71797(9) 0.4580(4) 0.13008(11) 0.1496(8) Uani 1 1 d . . . . .
O1 O 0.0963(3) 0.8635(5) 0.1003(2) 0.1062(11) Uani 1 1 d . . . . .
O2 O 0.0371(2) 0.6535(5) 0.49196(19) 0.0769(7) Uani 1 1 d . . . . .
O3 O 0.21721(18) 0.1333(4) 0.41149(16) 0.0646(6) Uani 1 1 d . . . . .
O4 O 0.0995(2) 0.5347(5) 0.63869(17) 0.0797(8) Uani 1 1 d . . . . .
N1 N 0.21055(18) 0.3943(4) 0.21103(17) 0.0500(6) Uani 1 1 d . . . . .
N3 N 0.16400(17) 0.3818(4) 0.51265(16) 0.0470(6) Uani 1 1 d . . . . .
C1 C 0.5802(3) 0.4206(9) 0.1254(3) 0.0809(13) Uani 1 1 d . . . . .
C2D C 0.1032(2) 0.4117(5) 0.3361(2) 0.0450(6) Uani 1 1 d . . . . .
H2D H 0.027802 0.421927 0.347087 0.054 Uiso 1 1 calc R U . . .
C2 C 0.5126(3) 0.5746(8) 0.0846(3) 0.0816(13) Uani 1 1 d . . . . .
H2 H 0.539173 0.700125 0.059560 0.098 Uiso 1 1 calc R U . . .
C3 C 0.4040(3) 0.5414(6) 0.0811(2) 0.0648(9) Uani 1 1 d . . . . .
H20 H 0.357379 0.646059 0.053190 0.078 Uiso 1 1 calc R U . . .
C4 C 0.3626(2) 0.3564(5) 0.1181(2) 0.0535(7) Uani 1 1 d . . . . .
C5 C 0.2441(3) 0.3223(6) 0.1180(2) 0.0622(9) Uani 1 1 d . . . . .
H17 H 0.205733 0.403223 0.065341 0.075 Uiso 1 1 calc R U . . .
H3 H 0.227272 0.170673 0.108116 0.075 Uiso 1 1 calc R U . . .
C6 C 0.1130(2) 0.2943(5) 0.2398(2) 0.0507(7) Uani 1 1 d . . . . .
H5 H 0.121926 0.138478 0.249320 0.061 Uiso 1 1 calc R U . . .
C7 C 0.1653(2) 0.2965(5) 0.4194(2) 0.0460(6) Uani 1 1 d . . . . .
C8 C 0.2215(2) 0.2695(6) 0.5954(2) 0.0559(8) Uani 1 1 d . . . . .
H13 H 0.206645 0.114497 0.590424 0.067 Uiso 1 1 calc R U . . .
C9 C 0.3410(2) 0.3076(5) 0.6043(2) 0.0466(7) Uani 1 1 d . . . . .
C10 C 0.4094(2) 0.1469(6) 0.6416(2) 0.0556(7) Uani 1 1 d . . . . .
H12 H 0.381636 0.014669 0.658225 0.067 Uiso 1 1 calc R U . . .
C11 C 0.5193(3) 0.1804(6) 0.6547(2) 0.0614(9) Uani 1 1 d . . . . .
H9 H 0.564755 0.071823 0.680761 0.074 Uiso 1 1 calc R U . . .
C12 C 0.5603(2) 0.3745(6) 0.6290(2) 0.0576(8) Uani 1 1 d . . . . .
H1 H 0.633845 0.397088 0.637503 0.069 Uiso 1 1 calc R U . . .
C13 C 0.1863(2) 0.6233(5) 0.2172(2) 0.0532(7) Uani 1 1 d . . . . .
H16 H 0.250226 0.711443 0.212973 0.064 Uiso 1 1 calc R U . . .
C14 C 0.1478(2) 0.6401(5) 0.3182(2) 0.0509(7) Uani 1 1 d . . . . .
H15 H 0.092482 0.748772 0.319073 0.061 Uiso 1 1 calc R U . . .
H4 H 0.206627 0.675904 0.366827 0.061 Uiso 1 1 calc R U . . .
C15 C 0.0167(3) 0.3453(6) 0.1690(2) 0.0628(9) Uani 1 1 d . . . . .
H6 H -0.038893 0.246260 0.158848 0.075 Uiso 1 1 calc R U . . .
C16 C 0.0108(3) 0.5311(7) 0.1210(3) 0.0685(9) Uani 1 1 d . . . . .
H7 H -0.047433 0.559885 0.075466 0.082 Uiso 1 1 calc R U . . .
C17 C 0.0960(3) 0.6891(6) 0.1402(3) 0.0676(9) Uani 1 1 d . . . . .
C18 C 0.0940(3) 0.5340(6) 0.5409(2) 0.0572(8) Uani 1 1 d . . . . .
C19 C 0.1672(3) 0.3661(8) 0.6789(3) 0.0811(13) Uani 1 1 d . . . . .
H14 H 0.125550 0.256862 0.707777 0.097 Uiso 1 1 calc R U . . .
H8 H 0.220287 0.422545 0.728440 0.097 Uiso 1 1 calc R U . . .
C20 C 0.4935(2) 0.5353(6) 0.5907(2) 0.0568(8) Uani 1 1 d . . . . .
H11 H 0.521605 0.666220 0.572875 0.068 Uiso 1 1 calc R U . . .
C21 C 0.3836(2) 0.5016(6) 0.5789(2) 0.0554(8) Uani 1 1 d . . . . .
H10 H 0.338265 0.611073 0.553504 0.066 Uiso 1 1 calc R U . . .
C22 C 0.4339(3) 0.2027(7) 0.1593(2) 0.0686(9) Uani 1 1 d . . . . .
H18 H 0.407876 0.077176 0.184914 0.082 Uiso 1 1 calc R U . . .
C23 C 0.5424(3) 0.2338(8) 0.1628(3) 0.0839(13) Uani 1 1 d . . . . .
H19 H 0.589782 0.129711 0.190118 0.101 Uiso 1 1 calc R U . . .

loop_
_atom_site_aniso_label
_atom_site_aniso_U_11
_atom_site_aniso_U_22
_atom_site_aniso_U_33
_atom_site_aniso_U_23
_atom_site_aniso_U_13
_atom_site_aniso_U_12
Cl1 0.0607(6) 0.263(2) 0.1292(10) -0.0627(13) 0.0260(6) -0.0242(10)
O1 0.166(3) 0.0630(17) 0.0802(19) 0.0151(15) -0.0292(18) -0.0170(19)
O2 0.0793(17) 0.0774(17) 0.0766(16) -0.0004(14) 0.0205(13) 0.0310(16)
O3 0.0656(13) 0.0587(14) 0.0700(14) -0.0052(11) 0.0092(11) 0.0202(12)
O4 0.0804(16) 0.102(2) 0.0595(14) -0.0149(14) 0.0207(12) 0.0171(16)
N1 0.0483(12) 0.0535(15) 0.0497(13) -0.0078(12) 0.0121(10) -0.0066(12)
N3 0.0362(11) 0.0559(14) 0.0498(13) -0.0015(12) 0.0080(9) 0.0036(11)
C1 0.0576(19) 0.129(4) 0.058(2) -0.020(2) 0.0152(17) -0.005(3)
C2D 0.0370(13) 0.0455(16) 0.0532(16) -0.0034(13) 0.0078(12) -0.0051(12)
C2 0.082(3) 0.101(4) 0.067(2) -0.004(2) 0.031(2) -0.028(2)
C3 0.072(2) 0.068(2) 0.0576(19) 0.0062(17) 0.0200(16) 0.0026(19)
C4 0.0612(17) 0.0604(19) 0.0413(15) -0.0033(14) 0.0166(13) 0.0003(15)
C5 0.0624(18) 0.072(2) 0.0542(18) -0.0111(16) 0.0147(14) -0.0095(17)
C6 0.0491(16) 0.0480(16) 0.0557(18) -0.0051(14) 0.0088(13) -0.0100(14)
C7 0.0347(13) 0.0481(16) 0.0563(17) -0.0044(13) 0.0099(12) -0.0030(13)
C8 0.0470(16) 0.066(2) 0.0548(18) 0.0064(15) 0.0070(13) -0.0011(15)
C9 0.0426(14) 0.0565(18) 0.0410(15) -0.0024(13) 0.0059(12) -0.0033(14)
C10 0.0565(17) 0.0535(18) 0.0569(18) 0.0098(16) 0.0072(14) 0.0007(16)
C11 0.0507(17) 0.073(2) 0.0583(19) 0.0024(17) -0.0022(14) 0.0117(18)
C12 0.0426(15) 0.074(2) 0.0551(17) -0.0051(17) 0.0028(13) -0.0013(16)
C13 0.0545(17) 0.0548(18) 0.0508(17) -0.0044(14) 0.0084(13) -0.0139(15)
C14 0.0536(16) 0.0465(16) 0.0533(17) -0.0039(14) 0.0083(13) -0.0049(15)
C15 0.0511(17) 0.073(2) 0.063(2) -0.0151(18) 0.0017(15) -0.0171(17)
C16 0.061(2) 0.075(2) 0.065(2) -0.003(2) -0.0107(16) -0.0009(19)
C17 0.087(2) 0.057(2) 0.0569(19) -0.0016(17) -0.0001(17) -0.0025(19)
C18 0.0497(16) 0.0622(19) 0.0619(19) -0.0091(18) 0.0157(15) 0.0022(16)
C19 0.0560(18) 0.131(4) 0.059(2) 0.005(2) 0.0184(15) 0.008(2)
C20 0.0496(16) 0.0626(19) 0.0583(18) 0.0006(17) 0.0067(14) -0.0079(16)
C21 0.0498(16) 0.0552(19) 0.0608(18) 0.0051(16) 0.0051(14) 0.0017(15)
C22 0.081(2) 0.071(2) 0.0550(19) 0.0070(17) 0.0160(17) 0.009(2)
C23 0.078(3) 0.112(4) 0.061(2) -0.001(2) 0.0045(19) 0.028(3)

loop_
_atom_type_symbol
_atom_type_description
_atom_type_scat_dispersion_real
_atom_type_scat_dispersion_imag
_atom_type_scat_source
C C 0.0181 0.0091 'International Tables Vol C Tables 4.2.6.8 and 6.1.1.4'
H H 0.0000 0.0000 'International Tables Vol C Tables 4.2.6.8 and 6.1.1.4'
N N 0.0311 0.0180 'International Tables Vol C Tables 4.2.6.8 and 6.1.1.4'
O O 0.0492 0.0322 'International Tables Vol C Tables 4.2.6.8 and 6.1.1.4'
Cl Cl 0.3639 0.7018 'International Tables Vol C Tables 4.2.6.8 and 6.1.1.4'

loop_
_geom_angle_atom_site_label_1
_geom_angle_atom_site_label_2
_geom_angle_atom_site_label_3
_geom_angle
_geom_angle_site_symmetry_1
_geom_angle_site_symmetry_3
_geom_angle_publ_flag
C18 O4 C19 110.7(3) . . ?
C13 N1 C6 102.0(2) . . ?
C13 N1 C5 115.4(3) . . ?
C6 N1 C5 116.2(2) . . ?
C18 N3 C7 126.6(3) . . ?
C18 N3 C8 112.2(2) . . ?
C7 N3 C8 119.4(3) . . ?
C2 C1 C23 121.5(3) . . ?
C2 C1 Cl1 119.7(4) . . ?
C23 C1 Cl1 118.8(4) . . ?
C7 C2D C6 111.1(2) . . ?
C7 C2D C14 113.0(2) . . ?
C6 C2D C14 103.0(2) . . ?
C7 C2D H2D 109.9 . . ?
C6 C2D H2D 109.9 . . ?
C14 C2D H2D 109.9 . . ?
C1 C2 C3 118.8(4) . . ?
C1 C2 H2 120.6 . . ?
C3 C2 H2 120.6 . . ?
C2 C3 C4 121.7(4) . . ?
C2 C3 H20 119.2 . . ?
C4 C3 H20 119.2 . . ?
C3 C4 C22 118.1(3) . . ?
C3 C4 C5 122.1(3) . . ?
C22 C4 C5 119.8(3) . . ?
N1 C5 C4 109.8(2) . . ?
N1 C5 H17 109.7 . . ?
C4 C5 H17 109.7 . . ?
N1 C5 H3 109.7 . . ?
C4 C5 H3 109.7 . . ?
H17 C5 H3 108.2 . . ?
N1 C6 C15 111.7(3) . . ?
N1 C6 C2D 100.8(2) . . ?
C15 C6 C2D 109.3(2) . . ?
N1 C6 H5 111.5 . . ?
C15 C6 H5 111.5 . . ?
C2D C6 H5 111.5 . . ?
O3 C7 N3 117.4(3) . . ?
O3 C7 C2D 124.3(3) . . ?
N3 C7 C2D 118.3(2) . . ?
N3 C8 C9 112.9(2) . . ?
N3 C8 C19 100.7(3) . . ?
C9 C8 C19 113.6(3) . . ?
N3 C8 H13 109.8 . . ?
C9 C8 H13 109.8 . . ?
C19 C8 H13 109.8 . . ?
C21 C9 C10 118.9(3) . . ?
C21 C9 C8 121.7(3) . . ?
C10 C9 C8 119.4(3) . . ?
C9 C10 C11 120.7(3) . . ?
C9 C10 H12 119.6 . . ?
C11 C10 H12 119.6 . . ?
C12 C11 C10 119.7(3) . . ?
C12 C11 H9 120.2 . . ?
C10 C11 H9 120.2 . . ?
C20 C12 C11 120.4(3) . . ?
C20 C12 H1 119.8 . . ?
C11 C12 H1 119.8 . . ?
N1 C13 C17 111.3(3) . . ?
N1 C13 C14 102.1(3) . . ?
C17 C13 C14 109.7(3) . . ?
N1 C13 H16 111.1 . . ?
C17 C13 H16 111.1 . . ?
C14 C13 H16 111.1 . . ?
C13 C14 C2D 103.9(2) . . ?
C13 C14 H15 111.0 . . ?
C2D C14 H15 111.0 . . ?
C13 C14 H4 111.0 . . ?
C2D C14 H4 111.0 . . ?
H15 C14 H4 109.0 . . ?
C16 C15 C6 120.4(3) . . ?
C16 C15 H6 119.8 . . ?
C6 C15 H6 119.8 . . ?
C15 C16 C17 119.5(3) . . ?
C15 C16 H7 120.2 . . ?
C17 C16 H7 120.2 . . ?
O1 C17 C16 123.7(4) . . ?
O1 C17 C13 121.2(3) . . ?
C16 C17 C13 115.1(3) . . ?
O2 C18 O4 122.1(3) . . ?
O2 C18 N3 128.8(3) . . ?
O4 C18 N3 109.0(3) . . ?
O4 C19 C8 106.7(3) . . ?
O4 C19 H14 110.4 . . ?
C8 C19 H14 110.4 . . ?
O4 C19 H8 110.4 . . ?
C8 C19 H8 110.4 . . ?
H14 C19 H8 108.6 . . ?
C12 C20 C21 119.7(3) . . ?
C12 C20 H11 120.2 . . ?
C21 C20 H11 120.2 . . ?
C9 C21 C20 120.7(3) . . ?
C9 C21 H10 119.6 . . ?
C20 C21 H10 119.6 . . ?
C23 C22 C4 120.7(4) . . ?
C23 C22 H18 119.6 . . ?
C4 C22 H18 119.6 . . ?
C22 C23 C1 119.3(4) . . ?
C22 C23 H19 120.4 . . ?
C1 C23 H19 120.4 . . ?

loop_
_geom_bond_atom_site_label_1
_geom_bond_atom_site_label_2
_geom_bond_distance
_geom_bond_site_symmetry_2
_geom_bond_publ_flag
Cl1 C1 1.743(4) . ?
O1 C17 1.215(5) . ?
O2 C18 1.189(4) . ?
O3 C7 1.215(4) . ?
O4 C18 1.354(4) . ?
O4 C19 1.422(5) . ?
N1 C13 1.457(4) . ?
N1 C6 1.469(4) . ?
N1 C5 1.474(4) . ?
N3 C18 1.377(4) . ?
N3 C7 1.402(4) . ?
N3 C8 1.464(4) . ?
C1 C2 1.360(6) . ?
C1 C23 1.375(7) . ?
C2D C7 1.503(4) . ?
C2D C6 1.541(4) . ?
C2D C14 1.554(4) . ?
C2D H2D 0.9800 . ?
C2 C3 1.377(5) . ?
C2 H2 0.9300 . ?
C3 C4 1.382(5) . ?
C3 H20 0.9300 . ?
C4 C22 1.388(5) . ?
C4 C5 1.506(4) . ?
C5 H17 0.9700 . ?
C5 H3 0.9700 . ?
C6 C15 1.506(4) . ?
C6 H5 0.9800 . ?
C8 C9 1.514(4) . ?
C8 C19 1.533(5) . ?
C8 H13 0.9800 . ?
C9 C21 1.379(5) . ?
C9 C10 1.379(4) . ?
C10 C11 1.390(4) . ?
C10 H12 0.9300 . ?
C11 C12 1.373(5) . ?
C11 H9 0.9300 . ?
C12 C20 1.373(5) . ?
C12 H1 0.9300 . ?
C13 C17 1.526(5) . ?
C13 C14 1.539(4) . ?
C13 H16 0.9800 . ?
C14 H15 0.9700 . ?
C14 H4 0.9700 . ?
C15 C16 1.329(5) . ?
C15 H6 0.9300 . ?
C16 C17 1.455(5) . ?
C16 H7 0.9300 . ?
C19 H14 0.9700 . ?
C19 H8 0.9700 . ?
C20 C21 1.390(4) . ?
C20 H11 0.9300 . ?
C21 H10 0.9300 . ?
C22 C23 1.375(5) . ?
C22 H18 0.9300 . ?
C23 H19 0.9300 . ?

loop_
_geom_torsion_atom_site_label_1
_geom_torsion_atom_site_label_2
_geom_torsion_atom_site_label_3
_geom_torsion_atom_site_label_4
_geom_torsion
_geom_torsion_site_symmetry_1
_geom_torsion_site_symmetry_2
_geom_torsion_site_symmetry_3
_geom_torsion_site_symmetry_4
_geom_torsion_publ_flag
C23 C1 C2 C3 0.1(6) . . . . ?
Cl1 C1 C2 C3 179.6(3) . . . . ?
C1 C2 C3 C4 0.1(5) . . . . ?
C2 C3 C4 C22 0.0(5) . . . . ?
C2 C3 C4 C5 177.6(3) . . . . ?
C13 N1 C5 C4 85.4(3) . . . . ?
C6 N1 C5 C4 -155.2(3) . . . . ?
C3 C4 C5 N1 -93.8(4) . . . . ?
C22 C4 C5 N1 83.9(4) . . . . ?
C13 N1 C6 C15 63.8(3) . . . . ?
C5 N1 C6 C15 -62.6(4) . . . . ?
C13 N1 C6 C2D -52.3(3) . . . . ?
C5 N1 C6 C2D -178.7(3) . . . . ?
C7 C2D C6 N1 -87.8(3) . . . . ?
C14 C2D C6 N1 33.5(3) . . . . ?
C7 C2D C6 C15 154.5(3) . . . . ?
C14 C2D C6 C15 -84.3(3) . . . . ?
C18 N3 C7 O3 -165.0(3) . . . . ?
C8 N3 C7 O3 -1.7(4) . . . . ?
C18 N3 C7 C2D 15.1(4) . . . . ?
C8 N3 C7 C2D 178.4(2) . . . . ?
C6 C2D C7 O3 0.6(4) . . . . ?
C14 C2D C7 O3 -114.6(3) . . . . ?
C6 C2D C7 N3 -179.5(2) . . . . ?
C14 C2D C7 N3 65.3(3) . . . . ?
C18 N3 C8 C9 -116.8(3) . . . . ?
C7 N3 C8 C9 77.7(3) . . . . ?
C18 N3 C8 C19 4.7(4) . . . . ?
C7 N3 C8 C19 -160.8(3) . . . . ?
N3 C8 C9 C21 34.1(4) . . . . ?
C19 C8 C9 C21 -79.8(4) . . . . ?
N3 C8 C9 C10 -148.0(3) . . . . ?
C19 C8 C9 C10 98.1(4) . . . . ?
C21 C9 C10 C11 0.8(5) . . . . ?
C8 C9 C10 C11 -177.1(3) . . . . ?
C9 C10 C11 C12 -0.9(5) . . . . ?
C10 C11 C12 C20 0.2(5) . . . . ?
C6 N1 C13 C17 -67.3(3) . . . . ?
C5 N1 C13 C17 59.5(3) . . . . ?
C6 N1 C13 C14 49.6(3) . . . . ?
C5 N1 C13 C14 176.5(2) . . . . ?
N1 C13 C14 C2D -26.8(3) . . . . ?
C17 C13 C14 C2D 91.3(3) . . . . ?
C7 C2D C14 C13 115.7(3) . . . . ?
C6 C2D C14 C13 -4.2(3) . . . . ?
N1 C6 C15 C16 -31.0(4) . . . . ?
C2D C6 C15 C16 79.7(4) . . . . ?
C6 C15 C16 C17 -2.5(5) . . . . ?
C15 C16 C17 O1 -179.2(4) . . . . ?
C15 C16 C17 C13 -0.6(5) . . . . ?
N1 C13 C17 O1 -143.5(4) . . . . ?
C14 C13 C17 O1 104.3(4) . . . . ?
N1 C13 C17 C16 37.9(4) . . . . ?
C14 C13 C17 C16 -74.3(4) . . . . ?
C19 O4 C18 O2 175.7(4) . . . . ?
C19 O4 C18 N3 -5.5(4) . . . . ?
C7 N3 C18 O2 -17.0(6) . . . . ?
C8 N3 C18 O2 178.8(4) . . . . ?
C7 N3 C18 O4 164.4(3) . . . . ?
C8 N3 C18 O4 0.1(4) . . . . ?
C18 O4 C19 C8 8.4(4) . . . . ?
N3 C8 C19 O4 -7.6(4) . . . . ?
C9 C8 C19 O4 113.4(3) . . . . ?
C11 C12 C20 C21 0.5(5) . . . . ?
C10 C9 C21 C20 -0.1(5) . . . . ?
C8 C9 C21 C20 177.8(3) . . . . ?
C12 C20 C21 C9 -0.6(5) . . . . ?
C3 C4 C22 C23 -0.3(5) . . . . ?
C5 C4 C22 C23 -178.0(3) . . . . ?
C4 C22 C23 C1 0.5(5) . . . . ?
C2 C1 C23 C22 -0.4(6) . . . . ?
Cl1 C1 C23 C22 -179.9(3) . . . . ?
